data_7704655
loop_
_publ_author_name
'Navr\'atil, Michal'
'Faria, Erica N.'
'Panahy, Geve'
'C\'isa\<rov\'a, Ivana'
'Goicoechea, Jose M.'
'\<St\<epni\<cka, Petr'

_publ_section_title
;
 Novel ferrocenyl functionalised phosphinecarboxamides: synthesis,
 characterisation and coordination.
;
_journal_issue 25
_journal_name_full 'Dalton transactions (Cambridge, England : 2003)'
_journal_page_first 8645
_journal_page_last 8651
_journal_paper_doi 10.1039/d0dt01908a
_journal_volume 49
_journal_year 2020
_chemical_formula_moiety 'C42 H52 Cl2 Fe2 N2 O2 P2 Rh2'
_chemical_formula_sum 'C42 H52 Cl2 Fe2 N2 O2 P2 Rh2'
_chemical_formula_weight 1067.21
_space_group_crystal_system monoclinic
_space_group_IT_number 14
_space_group_name_Hall '-P 2ybc'
_space_group_name_H-M_alt 'P 1 21/c 1'
_atom_sites_solution_hydrogens mixed
_atom_sites_solution_primary direct
_atom_sites_solution_secondary difmap
_audit_creation_method SHELXL-2017/1
_audit_update_record
;
2020-05-26 deposited with the CCDC.	2020-06-10 downloaded from the CCDC.
;
_cell_angle_alpha 90
_cell_angle_beta 92.0440(10)
_cell_angle_gamma 90
_cell_formula_units_Z 2
_cell_length_a 11.0602(3)
_cell_length_b 14.4369(4)
_cell_length_c 13.1738(4)
_cell_measurement_reflns_used 9968
_cell_measurement_temperature 150(2)
_cell_measurement_theta_max 27.51
_cell_measurement_theta_min 2.32
_cell_volume 2102.19(10)
_computing_cell_refinement 'SAINT V8.38A (Bruker AXS Inc., 2017)'
_computing_data_collection 'Bruker Instrument Service v2017.5.0.0'
_computing_data_reduction 'SAINT V8.38A (Bruker AXS Inc., 2017)'
_computing_molecular_graphics 'PLATON (Spek, 2017)'
_computing_publication_material 'PLATON (Spek, 2017)'
_computing_structure_refinement 'SHELXL-2017/1 (Sheldrick, 2017)'
_computing_structure_solution 'SHELXT 2014/5 (Sheldrick, 2014)'
_diffrn_ambient_temperature 150(2)
_diffrn_measured_fraction_theta_full 1.000
_diffrn_measured_fraction_theta_max 0.999
_diffrn_measurement_device_type 'Bruker APEX-II CCD'
_diffrn_measurement_method '\f and \w scans'
_diffrn_radiation_monochromator graphite
_diffrn_radiation_source 'fine-focus sealed tube'
_diffrn_radiation_type MoK\a
_diffrn_radiation_wavelength 0.71073
_diffrn_reflns_av_R_equivalents 0.0360
_diffrn_reflns_av_unetI/netI 0.0238
_diffrn_reflns_Laue_measured_fraction_full 1.000
_diffrn_reflns_Laue_measured_fraction_max 0.999
_diffrn_reflns_limit_h_max 14
_diffrn_reflns_limit_h_min -14
_diffrn_reflns_limit_k_max 18
_diffrn_reflns_limit_k_min -18
_diffrn_reflns_limit_l_max 17
_diffrn_reflns_limit_l_min -14
_diffrn_reflns_number 30792
_diffrn_reflns_point_group_measured_fraction_full 1.000
_diffrn_reflns_point_group_measured_fraction_max 0.999
_diffrn_reflns_theta_full 25.242
_diffrn_reflns_theta_max 27.560
_diffrn_reflns_theta_min 1.842
_exptl_absorpt_coefficient_mu 1.689
_exptl_absorpt_correction_T_max 0.72
_exptl_absorpt_correction_T_min 0.59
_exptl_absorpt_correction_type multi-scan
_exptl_absorpt_process_details 'SADABS-2016/2 - Bruker AXS'
_exptl_crystal_colour red
_exptl_crystal_density_diffrn 1.686
_exptl_crystal_description prism
_exptl_crystal_F_000 1080
_exptl_crystal_size_max 0.51
_exptl_crystal_size_mid 0.24
_exptl_crystal_size_min 0.21
_refine_diff_density_max 1.849
_refine_diff_density_min -0.889
_refine_diff_density_rms 0.127
_refine_ls_extinction_method none
_refine_ls_goodness_of_fit_ref 1.105
_refine_ls_hydrogen_treatment constr
_refine_ls_matrix_type full
_refine_ls_number_parameters 249
_refine_ls_number_reflns 4851
_refine_ls_number_restraints 0
_refine_ls_restrained_S_all 1.105
_refine_ls_R_factor_all 0.0560
_refine_ls_R_factor_gt 0.0458
_refine_ls_shift/su_max 0.001
_refine_ls_shift/su_mean 0.000
_refine_ls_structure_factor_coef Fsqd
_refine_ls_weighting_details 'w=1/[\s^2^(Fo^2^)+(0.0617P)^2^+5.1274P] where P=(Fo^2^+2Fc^2^)/3'
_refine_ls_weighting_scheme calc
_refine_ls_wR_factor_gt 0.1153
_refine_ls_wR_factor_ref 0.1221
_reflns_Friedel_coverage 0.000
_reflns_number_gt 4096
_reflns_number_total 4851
_reflns_threshold_expression 'I > 2\s(I)'
_cod_data_source_file d0dt01908a2.cif
_cod_data_source_block mn155
_cod_depositor_comments 'Adding full bibliography for 7704652--7704657.cif.'
_cod_original_sg_symbol_H-M 'P 21/c'
_cod_database_code 7704655
_shelx_shelxl_version_number 2017/1
_shelx_space_group_comment
;
The symmetry employed for this shelxl refinement is uniquely defined
by the following loop, which should always be used as a source of
symmetry information in preference to the above space-group names.
They are only intended as comments.
;
_shelx_estimated_absorpt_t_min 0.480
_shelx_estimated_absorpt_t_max 0.718

loop_
_space_group_symop_operation_xyz
'x, y, z'
'-x, y+1/2, -z+1/2'
'-x, -y, -z'
'x, -y-1/2, z-1/2'

loop_
_atom_site_label
_atom_site_type_symbol
_atom_site_fract_x
_atom_site_fract_y
_atom_site_fract_z
_atom_site_U_iso_or_equiv
_atom_site_adp_type
_atom_site_occupancy
_atom_site_site_symmetry_order
_atom_site_calc_flag
_atom_site_refinement_flags_posn
_atom_site_refinement_flags_adp
_atom_site_refinement_flags_occupancy
_atom_site_disorder_assembly
_atom_site_disorder_group
Rh1 Rh 0.58681(3) 0.56997(2) 0.41074(2) 0.02576(11) Uani 1 1 d . . . . .
Fe1 Fe 0.87058(6) 0.38791(5) 0.86931(4) 0.03158(17) Uani 1 1 d . . . . .
Cl1 Cl 0.45035(9) 0.69723(7) 0.42882(9) 0.0368(3) Uani 1 1 d . . . . .
P1 P 0.56274(10) 0.54106(7) 0.58142(8) 0.0296(2) Uani 1 1 d . . . . .
H1P H 0.519202 0.613635 0.605604 0.035 Uiso 1 1 d R U . . .
N1 N 0.7479(4) 0.4364(3) 0.6618(3) 0.0347(8) Uani 1 1 d . . . . .
H1N H 0.695475 0.392513 0.634678 0.042 Uiso 1 1 d R U . . .
O1 O 0.7585(4) 0.5907(3) 0.6946(3) 0.0488(9) Uani 1 1 d . . . . .
C1 C 0.7061(4) 0.5244(3) 0.6571(3) 0.0356(10) Uani 1 1 d . . . . .
C2 C 0.8532(4) 0.4069(3) 0.7162(3) 0.0343(10) Uani 1 1 d . . . . .
C3 C 0.9501(4) 0.4607(4) 0.7565(3) 0.0399(11) Uani 1 1 d . . . . .
H3 H 0.957992 0.526101 0.753241 0.048 Uiso 1 1 calc R U . . .
C4 C 1.0339(5) 0.3972(4) 0.8032(3) 0.0456(12) Uani 1 1 d . . . . .
H4 H 1.108652 0.413539 0.836171 0.055 Uiso 1 1 calc R U . . .
C5 C 0.9880(5) 0.3066(4) 0.7927(3) 0.0438(12) Uani 1 1 d . . . . .
H5 H 1.026100 0.251646 0.817352 0.053 Uiso 1 1 calc R U . . .
C6 C 0.8752(4) 0.3117(4) 0.7388(3) 0.0367(10) Uani 1 1 d . . . . .
H6 H 0.823721 0.261070 0.721098 0.044 Uiso 1 1 calc R U . . .
C7 C 0.7158(5) 0.4408(4) 0.9256(4) 0.0413(11) Uani 1 1 d . . . . .
H7 H 0.653651 0.471987 0.887529 0.050 Uiso 1 1 calc R U . . .
C8 C 0.8170(5) 0.4826(4) 0.9734(3) 0.0439(12) Uani 1 1 d . . . . .
H8 H 0.835446 0.546875 0.973193 0.053 Uiso 1 1 calc R U . . .
C9 C 0.8864(5) 0.4130(4) 1.0217(3) 0.0452(13) Uani 1 1 d . . . . .
H9 H 0.959678 0.422121 1.060268 0.054 Uiso 1 1 calc R U . . .
C10 C 0.8280(5) 0.3262(4) 1.0030(3) 0.0416(11) Uani 1 1 d . . . . .
H10 H 0.855504 0.267300 1.026305 0.050 Uiso 1 1 calc R U . . .
C11 C 0.7220(4) 0.3440(4) 0.9437(3) 0.0398(11) Uani 1 1 d . . . . .
H11 H 0.664812 0.299175 0.919957 0.048 Uiso 1 1 calc R U . . .
C12 C 0.6574(4) 0.6213(3) 0.2649(3) 0.0346(10) Uani 1 1 d . . . . .
C13 C 0.7306(4) 0.6596(3) 0.3475(3) 0.0309(9) Uani 1 1 d . . . . .
C14 C 0.7876(4) 0.5863(3) 0.4005(3) 0.0307(9) Uani 1 1 d . . . . .
C15 C 0.7448(4) 0.5007(3) 0.3567(3) 0.0293(9) Uani 1 1 d . . . . .
C16 C 0.6681(4) 0.5237(3) 0.2685(3) 0.0325(9) Uani 1 1 d . . . . .
C17 C 0.5893(5) 0.6782(4) 0.1873(4) 0.0501(13) Uani 1 1 d . . . . .
H17A H 0.545097 0.637174 0.139744 0.075 Uiso 1 1 calc R U . . .
H17B H 0.646293 0.716178 0.149992 0.075 Uiso 1 1 calc R U . . .
H17C H 0.532007 0.718550 0.221106 0.075 Uiso 1 1 calc R U . . .
C18 C 0.7481(5) 0.7609(3) 0.3708(4) 0.0452(12) Uani 1 1 d . . . . .
H18A H 0.781823 0.768010 0.440122 0.068 Uiso 1 1 calc R U . . .
H18B H 0.669956 0.792819 0.364603 0.068 Uiso 1 1 calc R U . . .
H18C H 0.803848 0.787865 0.322705 0.068 Uiso 1 1 calc R U . . .
C19 C 0.8843(4) 0.5964(4) 0.4819(4) 0.0422(11) Uani 1 1 d . . . . .
H19A H 0.961371 0.610842 0.450910 0.063 Uiso 1 1 calc R U . . .
H19B H 0.892229 0.538336 0.520101 0.063 Uiso 1 1 calc R U . . .
H19C H 0.862912 0.646598 0.527945 0.063 Uiso 1 1 calc R U . . .
C20 C 0.7915(5) 0.4060(3) 0.3834(4) 0.0426(11) Uani 1 1 d . . . . .
H20A H 0.864952 0.393623 0.346105 0.064 Uiso 1 1 calc R U . . .
H20B H 0.729848 0.359638 0.364870 0.064 Uiso 1 1 calc R U . . .
H20C H 0.810335 0.402744 0.456528 0.064 Uiso 1 1 calc R U . . .
C21 C 0.6174(5) 0.4551(4) 0.1941(4) 0.0467(12) Uani 1 1 d . . . . .
H21A H 0.544626 0.480734 0.160159 0.070 Uiso 1 1 calc R U . . .
H21B H 0.596645 0.398026 0.229811 0.070 Uiso 1 1 calc R U . . .
H21C H 0.677718 0.441367 0.143503 0.070 Uiso 1 1 calc R U . . .

loop_
_atom_site_aniso_label
_atom_site_aniso_U_11
_atom_site_aniso_U_22
_atom_site_aniso_U_33
_atom_site_aniso_U_23
_atom_site_aniso_U_13
_atom_site_aniso_U_12
Rh1 0.03242(18) 0.01771(16) 0.02845(18) 0.00086(11) 0.01935(13) 0.00048(12)
Fe1 0.0350(3) 0.0419(4) 0.0186(3) -0.0013(2) 0.0115(2) -0.0130(3)
Cl1 0.0337(5) 0.0218(5) 0.0559(7) -0.0066(4) 0.0161(5) 0.0022(4)
P1 0.0420(6) 0.0196(5) 0.0286(5) -0.0038(4) 0.0219(5) -0.0029(4)
N1 0.049(2) 0.0328(19) 0.0228(17) 0.0004(14) 0.0078(15) -0.0129(17)
O1 0.066(2) 0.0391(19) 0.0418(19) -0.0145(15) 0.0064(17) -0.0125(17)
C1 0.050(3) 0.035(2) 0.0230(19) -0.0048(17) 0.0175(18) -0.010(2)
C2 0.047(2) 0.041(2) 0.0159(18) -0.0012(16) 0.0124(17) -0.012(2)
C3 0.045(3) 0.056(3) 0.0197(19) -0.0007(19) 0.0156(18) -0.019(2)
C4 0.039(2) 0.072(4) 0.026(2) -0.006(2) 0.0175(19) -0.014(2)
C5 0.049(3) 0.058(3) 0.025(2) 0.000(2) 0.015(2) 0.001(2)
C6 0.042(2) 0.047(3) 0.0213(19) -0.0037(18) 0.0090(17) -0.006(2)
C7 0.040(2) 0.053(3) 0.031(2) 0.000(2) 0.0157(19) -0.008(2)
C8 0.055(3) 0.045(3) 0.034(2) -0.006(2) 0.024(2) -0.013(2)
C9 0.044(3) 0.073(4) 0.020(2) -0.011(2) 0.0160(19) -0.019(2)
C10 0.054(3) 0.050(3) 0.022(2) 0.0033(19) 0.0154(19) -0.010(2)
C11 0.039(2) 0.056(3) 0.025(2) 0.0023(19) 0.0118(18) -0.020(2)
C12 0.036(2) 0.039(2) 0.030(2) 0.0115(18) 0.0192(17) 0.0042(18)
C13 0.030(2) 0.0254(19) 0.038(2) 0.0078(16) 0.0191(17) -0.0036(16)
C14 0.033(2) 0.032(2) 0.029(2) 0.0033(16) 0.0176(17) -0.0011(17)
C15 0.034(2) 0.0260(19) 0.029(2) 0.0002(15) 0.0203(16) 0.0025(16)
C16 0.031(2) 0.039(2) 0.029(2) -0.0008(17) 0.0220(17) -0.0007(18)
C17 0.045(3) 0.060(3) 0.046(3) 0.021(3) 0.011(2) 0.006(2)
C18 0.055(3) 0.026(2) 0.056(3) 0.007(2) 0.021(2) -0.006(2)
C19 0.041(2) 0.049(3) 0.037(2) 0.003(2) 0.013(2) -0.003(2)
C20 0.049(3) 0.031(2) 0.050(3) 0.004(2) 0.022(2) 0.012(2)
C21 0.045(3) 0.059(3) 0.038(3) -0.015(2) 0.023(2) -0.005(2)

loop_
_atom_type_symbol
_atom_type_description
_atom_type_scat_dispersion_real
_atom_type_scat_dispersion_imag
_atom_type_scat_source
C C 0.0033 0.0016 'International Tables Vol C Tables 4.2.6.8 and 6.1.1.4'
H H 0.0000 0.0000 'International Tables Vol C Tables 4.2.6.8 and 6.1.1.4'
Cl Cl 0.1484 0.1585 'International Tables Vol C Tables 4.2.6.8 and 6.1.1.4'
Fe Fe 0.3463 0.8444 'International Tables Vol C Tables 4.2.6.8 and 6.1.1.4'
N N 0.0061 0.0033 'International Tables Vol C Tables 4.2.6.8 and 6.1.1.4'
O O 0.0106 0.0060 'International Tables Vol C Tables 4.2.6.8 and 6.1.1.4'
P P 0.1023 0.0942 'International Tables Vol C Tables 4.2.6.8 and 6.1.1.4'
Rh Rh -1.1178 0.9187 'International Tables Vol C Tables 4.2.6.8 and 6.1.1.4'

loop_
_geom_angle_atom_site_label_1
_geom_angle_atom_site_label_2
_geom_angle_atom_site_label_3
_geom_angle
_geom_angle_site_symmetry_1
_geom_angle_site_symmetry_3
_geom_angle_publ_flag
C15 Rh1 C16 38.82(17) . . ?
C15 Rh1 C12 63.66(16) . . ?
C16 Rh1 C12 37.19(17) . . ?
C15 Rh1 C13 63.22(15) . . ?
C16 Rh1 C13 62.74(16) . . ?
C12 Rh1 C13 37.72(17) . . ?
C15 Rh1 C14 38.08(15) . . ?
C16 Rh1 C14 63.06(16) . . ?
C12 Rh1 C14 62.26(16) . . ?
C13 Rh1 C14 36.59(15) . . ?
C15 Rh1 P1 106.44(11) . 3_666 ?
C16 Rh1 P1 98.17(12) . 3_666 ?
C12 Rh1 P1 122.95(13) . 3_666 ?
C13 Rh1 P1 159.97(12) . 3_666 ?
C14 Rh1 P1 142.05(11) . 3_666 ?
C15 Rh1 P1 111.12(11) . . ?
C16 Rh1 P1 146.56(12) . . ?
C12 Rh1 P1 162.84(13) . . ?
C13 Rh1 P1 125.14(12) . . ?
C14 Rh1 P1 103.06(11) . . ?
P1 Rh1 P1 73.95(5) 3_666 . ?
C15 Rh1 Cl1 155.46(11) . . ?
C16 Rh1 Cl1 126.37(12) . . ?
C12 Rh1 Cl1 94.13(12) . . ?
C13 Rh1 Cl1 93.00(11) . . ?
C14 Rh1 Cl1 123.67(11) . . ?
P1 Rh1 Cl1 94.20(4) 3_666 . ?
P1 Rh1 Cl1 86.96(4) . . ?
C4 Fe1 C7 154.1(2) . . ?
C4 Fe1 C2 67.8(2) . . ?
C7 Fe1 C2 105.0(2) . . ?
C4 Fe1 C8 121.8(2) . . ?
C7 Fe1 C8 40.2(2) . . ?
C2 Fe1 C8 123.8(2) . . ?
C4 Fe1 C9 111.2(2) . . ?
C7 Fe1 C9 67.6(2) . . ?
C2 Fe1 C9 162.0(2) . . ?
C8 Fe1 C9 40.2(2) . . ?
C4 Fe1 C6 68.10(19) . . ?
C7 Fe1 C6 123.7(2) . . ?
C2 Fe1 C6 40.92(19) . . ?
C8 Fe1 C6 160.6(2) . . ?
C9 Fe1 C6 156.8(2) . . ?
C4 Fe1 C11 164.9(2) . . ?
C7 Fe1 C11 40.7(2) . . ?
C2 Fe1 C11 117.84(19) . . ?
C8 Fe1 C11 68.1(2) . . ?
C9 Fe1 C11 68.03(19) . . ?
C6 Fe1 C11 106.31(19) . . ?
C4 Fe1 C3 40.9(2) . . ?
C7 Fe1 C3 117.4(2) . . ?
C2 Fe1 C3 40.46(18) . . ?
C8 Fe1 C3 106.7(2) . . ?
C9 Fe1 C3 126.8(2) . . ?
C6 Fe1 C3 68.96(19) . . ?
C11 Fe1 C3 151.9(2) . . ?
C4 Fe1 C5 40.4(2) . . ?
C7 Fe1 C5 162.1(2) . . ?
C2 Fe1 C5 68.1(2) . . ?
C8 Fe1 C5 157.3(2) . . ?
C9 Fe1 C5 123.7(2) . . ?
C6 Fe1 C5 40.49(19) . . ?
C11 Fe1 C5 126.5(2) . . ?
C3 Fe1 C5 68.8(2) . . ?
C4 Fe1 C10 129.2(2) . . ?
C7 Fe1 C10 68.1(2) . . ?
C2 Fe1 C10 153.54(19) . . ?
C8 Fe1 C10 68.4(2) . . ?
C9 Fe1 C10 40.9(2) . . ?
C6 Fe1 C10 120.2(2) . . ?
C11 Fe1 C10 40.4(2) . . ?
C3 Fe1 C10 165.7(2) . . ?
C5 Fe1 C10 110.2(2) . . ?
C1 P1 Rh1 119.04(14) . 3_666 ?
C1 P1 Rh1 114.82(13) . . ?
Rh1 P1 Rh1 106.05(5) 3_666 . ?
C1 P1 H1P 108.2 . . ?
Rh1 P1 H1P 107.4 3_666 . ?
Rh1 P1 H1P 99.3 . . ?
C1 N1 C2 125.5(4) . . ?
C1 N1 H1N 114.7 . . ?
C2 N1 H1N 119.1 . . ?
O1 C1 N1 124.3(5) . . ?
O1 C1 P1 120.2(4) . . ?
N1 C1 P1 115.4(3) . . ?
N1 C2 C3 128.9(4) . . ?
N1 C2 C6 121.9(4) . . ?
C3 C2 C6 109.2(4) . . ?
N1 C2 Fe1 126.2(3) . . ?
C3 C2 Fe1 70.0(2) . . ?
C6 C2 Fe1 69.7(2) . . ?
C2 C3 C4 106.4(5) . . ?
C2 C3 Fe1 69.6(2) . . ?
C4 C3 Fe1 69.3(3) . . ?
C2 C3 H3 126.8 . . ?
C4 C3 H3 126.8 . . ?
Fe1 C3 H3 125.9 . . ?
C5 C4 C3 109.1(5) . . ?
C5 C4 Fe1 70.1(3) . . ?
C3 C4 Fe1 69.8(3) . . ?
C5 C4 H4 125.4 . . ?
C3 C4 H4 125.4 . . ?
Fe1 C4 H4 126.3 . . ?
C4 C5 C6 108.0(5) . . ?
C4 C5 Fe1 69.5(3) . . ?
C6 C5 Fe1 69.7(3) . . ?
C4 C5 H5 126.0 . . ?
C6 C5 H5 126.0 . . ?
Fe1 C5 H5 126.3 . . ?
C5 C6 C2 107.2(4) . . ?
C5 C6 Fe1 69.8(3) . . ?
C2 C6 Fe1 69.4(2) . . ?
C5 C6 H6 126.4 . . ?
C2 C6 H6 126.4 . . ?
Fe1 C6 H6 126.0 . . ?
C8 C7 C11 108.4(5) . . ?
C8 C7 Fe1 70.0(3) . . ?
C11 C7 Fe1 69.9(3) . . ?
C8 C7 H7 125.8 . . ?
C11 C7 H7 125.8 . . ?
Fe1 C7 H7 125.9 . . ?
C7 C8 C9 108.1(5) . . ?
C7 C8 Fe1 69.8(3) . . ?
C9 C8 Fe1 70.0(3) . . ?
C7 C8 H8 125.9 . . ?
C9 C8 H8 125.9 . . ?
Fe1 C8 H8 125.8 . . ?
C8 C9 C10 108.3(5) . . ?
C8 C9 Fe1 69.8(3) . . ?
C10 C9 Fe1 69.6(2) . . ?
C8 C9 H9 125.9 . . ?
C10 C9 H9 125.9 . . ?
Fe1 C9 H9 126.3 . . ?
C11 C10 C9 107.3(5) . . ?
C11 C10 Fe1 69.8(2) . . ?
C9 C10 Fe1 69.5(3) . . ?
C11 C10 H10 126.3 . . ?
C9 C10 H10 126.3 . . ?
Fe1 C10 H10 126.0 . . ?
C10 C11 C7 107.9(4) . . ?
C10 C11 Fe1 69.8(2) . . ?
C7 C11 Fe1 69.4(3) . . ?
C10 C11 H11 126.1 . . ?
C7 C11 H11 126.1 . . ?
Fe1 C11 H11 126.2 . . ?
C16 C12 C13 108.2(4) . . ?
C16 C12 C17 127.6(5) . . ?
C13 C12 C17 124.2(4) . . ?
C16 C12 Rh1 70.8(2) . . ?
C13 C12 Rh1 71.4(2) . . ?
C17 C12 Rh1 126.2(3) . . ?
C14 C13 C12 108.4(4) . . ?
C14 C13 C18 125.3(4) . . ?
C12 C13 C18 126.2(4) . . ?
C14 C13 Rh1 72.0(2) . . ?
C12 C13 Rh1 70.8(2) . . ?
C18 C13 Rh1 125.1(3) . . ?
C13 C14 C15 108.2(4) . . ?
C13 C14 C19 125.5(4) . . ?
C15 C14 C19 126.1(4) . . ?
C13 C14 Rh1 71.4(2) . . ?
C15 C14 Rh1 67.8(2) . . ?
C19 C14 Rh1 130.8(3) . . ?
C14 C15 C16 107.4(4) . . ?
C14 C15 C20 125.8(4) . . ?
C16 C15 C20 125.7(4) . . ?
C14 C15 Rh1 74.2(2) . . ?
C16 C15 Rh1 72.6(2) . . ?
C20 C15 Rh1 128.5(3) . . ?
C12 C16 C15 107.5(4) . . ?
C12 C16 C21 127.7(4) . . ?
C15 C16 C21 124.7(4) . . ?
C12 C16 Rh1 72.0(2) . . ?
C15 C16 Rh1 68.6(2) . . ?
C21 C16 Rh1 127.1(3) . . ?
C12 C17 H17A 109.5 . . ?
C12 C17 H17B 109.5 . . ?
H17A C17 H17B 109.5 . . ?
C12 C17 H17C 109.5 . . ?
H17A C17 H17C 109.5 . . ?
H17B C17 H17C 109.5 . . ?
C13 C18 H18A 109.5 . . ?
C13 C18 H18B 109.5 . . ?
H18A C18 H18B 109.5 . . ?
C13 C18 H18C 109.5 . . ?
H18A C18 H18C 109.5 . . ?
H18B C18 H18C 109.5 . . ?
C14 C19 H19A 109.5 . . ?
C14 C19 H19B 109.5 . . ?
H19A C19 H19B 109.5 . . ?
C14 C19 H19C 109.5 . . ?
H19A C19 H19C 109.5 . . ?
H19B C19 H19C 109.5 . . ?
C15 C20 H20A 109.5 . . ?
C15 C20 H20B 109.5 . . ?
H20A C20 H20B 109.5 . . ?
C15 C20 H20C 109.5 . . ?
H20A C20 H20C 109.5 . . ?
H20B C20 H20C 109.5 . . ?
C16 C21 H21A 109.5 . . ?
C16 C21 H21B 109.5 . . ?
H21A C21 H21B 109.5 . . ?
C16 C21 H21C 109.5 . . ?
H21A C21 H21C 109.5 . . ?
H21B C21 H21C 109.5 . . ?

loop_
_geom_bond_atom_site_label_1
_geom_bond_atom_site_label_2
_geom_bond_distance
_geom_bond_site_symmetry_2
_geom_bond_publ_flag
Rh1 C15 2.157(4) . ?
Rh1 C16 2.210(4) . ?
Rh1 C12 2.226(4) . ?
Rh1 C13 2.234(4) . ?
Rh1 C14 2.242(4) . ?
Rh1 P1 2.3083(11) 3_666 ?
Rh1 P1 2.3116(10) . ?
Rh1 Cl1 2.3949(10) . ?
Fe1 C4 2.037(4) . ?
Fe1 C7 2.038(5) . ?
Fe1 C2 2.038(4) . ?
Fe1 C8 2.039(5) . ?
Fe1 C9 2.042(4) . ?
Fe1 C6 2.043(4) . ?
Fe1 C11 2.044(4) . ?
Fe1 C3 2.044(4) . ?
Fe1 C5 2.044(5) . ?
Fe1 C10 2.044(4) . ?
P1 C1 1.858(5) . ?
P1 H1P 1.2009 . ?
N1 C1 1.354(6) . ?
N1 C2 1.411(6) . ?
N1 H1N 0.9219 . ?
O1 C1 1.214(5) . ?
C2 C3 1.412(6) . ?
C2 C6 1.427(7) . ?
C3 C4 1.426(8) . ?
C3 H3 0.9500 . ?
C4 C5 1.409(8) . ?
C4 H4 0.9500 . ?
C5 C6 1.415(7) . ?
C5 H5 0.9500 . ?
C6 H6 0.9500 . ?
C7 C8 1.401(7) . ?
C7 C11 1.419(7) . ?
C7 H7 0.9500 . ?
C8 C9 1.403(8) . ?
C8 H8 0.9500 . ?
C9 C10 1.427(7) . ?
C9 H9 0.9500 . ?
C10 C11 1.410(7) . ?
C10 H10 0.9500 . ?
C11 H11 0.9500 . ?
C12 C16 1.415(6) . ?
C12 C13 1.442(7) . ?
C12 C17 1.494(7) . ?
C13 C14 1.405(6) . ?
C13 C18 1.506(6) . ?
C14 C15 1.437(6) . ?
C14 C19 1.494(7) . ?
C15 C16 1.452(6) . ?
C15 C20 1.499(6) . ?
C16 C21 1.489(7) . ?
C17 H17A 0.9800 . ?
C17 H17B 0.9800 . ?
C17 H17C 0.9800 . ?
C18 H18A 0.9800 . ?
C18 H18B 0.9800 . ?
C18 H18C 0.9800 . ?
C19 H19A 0.9800 . ?
C19 H19B 0.9800 . ?
C19 H19C 0.9800 . ?
C20 H20A 0.9800 . ?
C20 H20B 0.9800 . ?
C20 H20C 0.9800 . ?
C21 H21A 0.9800 . ?
C21 H21B 0.9800 . ?
C21 H21C 0.9800 . ?
